data_7104404
loop_
_publ_author_name
'Wang, Ruihu'
'Guo, Yong'
'Zeng, Zhuo'
'Shreeve, Jean'ne M'

_publ_section_title
;
 Nitrogen-rich nitroguanidyl-functionalized tetrazolate energetic
 salts.
;
_journal_issue 19
_journal_name_full 'Chemical communications (Cambridge, England)'
_journal_page_first 2697
_journal_page_last 2699
_journal_paper_doi 10.1039/b823157e
_journal_volume 34
_journal_year 2009
_chemical_formula_moiety 'C3 H8 N5 +1, C2 H3 N8 O2 -1'
_chemical_formula_sum 'C5 H11 N13 O2'
_chemical_formula_weight 285.27
_chemical_name_common
;1,4-dimethyl-tetrazol-5-iminium 2-nitro-1-(tetrazol-5-
yl)guanidide
;
_chemical_name_systematic
;
1,4-dimethyl-tetrazol-5-iminium 2-nitro-1-(tetrazol-5-yl)guanidide
;
_space_group_IT_number 2
_symmetry_cell_setting triclinic
_symmetry_space_group_name_Hall '-P 1'
_symmetry_space_group_name_H-M 'P -1'
_atom_sites_solution_hydrogens geom
_atom_sites_solution_primary direct
_atom_sites_solution_secondary difmap
_audit_creation_date 2008-08-01
_audit_creation_method 'from SHELXTL CIF, local template and enCIFer'
_cell_angle_alpha 92.953(2)
_cell_angle_beta 98.725(2)
_cell_angle_gamma 98.728(2)
_cell_formula_units_Z 2
_cell_length_a 7.5851(4)
_cell_length_b 7.8340(4)
_cell_length_c 10.1061(5)
_cell_measurement_reflns_used 4318
_cell_measurement_temperature 143(2)
_cell_measurement_theta_max 28.283
_cell_measurement_theta_min 2.752
_cell_volume 584.99(5)
_computing_cell_refinement 'Bruker APEX2 v2.1-0 (Bruker, 2006)'
_computing_data_collection 'Bruker APEX2 v2.1-0 (Bruker, 2006)'
_computing_data_reduction
;
Bruker SAINT v7.34A (Bruker, 2002), Bruker XPREP v6.12 (Bruker, 2001)
;
_computing_molecular_graphics 'Bruker SHELXTL v6.12 (Bruker, 2000b)'
_computing_publication_material 'Bruker SHELXTL v6.12 (Bruker, 2000b)'
_computing_structure_refinement 'Bruker SHELXTL v6.12 (Bruker, 2000b)'
_computing_structure_solution 'Bruker SHELXTL v6.12 (Bruker, 2000b)'
_diffrn_ambient_temperature 143(2)
_diffrn_measured_fraction_theta_full 0.990
_diffrn_measured_fraction_theta_max 0.975
_diffrn_measurement_device_type 'Bruker SMART APEX II CCD'
_diffrn_measurement_method '\w scans'
_diffrn_radiation_monochromator graphite
_diffrn_radiation_source 'fine focus sealed tube'
_diffrn_radiation_type MoK\a
_diffrn_radiation_wavelength 0.71073
_diffrn_reflns_av_R_equivalents 0.0113
_diffrn_reflns_av_sigmaI/netI 0.0141
_diffrn_reflns_limit_h_max 10
_diffrn_reflns_limit_h_min -10
_diffrn_reflns_limit_k_max 10
_diffrn_reflns_limit_k_min -10
_diffrn_reflns_limit_l_max 13
_diffrn_reflns_limit_l_min -13
_diffrn_reflns_number 6394
_diffrn_reflns_theta_full 25.00
_diffrn_reflns_theta_max 28.41
_diffrn_reflns_theta_min 2.04
_exptl_absorpt_coefficient_mu 0.131
_exptl_absorpt_correction_T_max 1.0000
_exptl_absorpt_correction_T_min 0.7525
_exptl_absorpt_correction_type multi-scan
_exptl_absorpt_process_details 'SADABS v2004/1 (Bruker, 2004)'
_exptl_crystal_colour colorless
_exptl_crystal_density_diffrn 1.620
_exptl_crystal_density_method 'not measured'
_exptl_crystal_description prism
_exptl_crystal_F_000 296
_exptl_crystal_size_max 0.46
_exptl_crystal_size_mid 0.29
_exptl_crystal_size_min 0.22
_refine_diff_density_max 0.284
_refine_diff_density_min -0.295
_refine_diff_density_rms 0.061
_refine_ls_extinction_method none
_refine_ls_goodness_of_fit_ref 1.050
_refine_ls_hydrogen_treatment constr
_refine_ls_matrix_type full
_refine_ls_number_parameters 183
_refine_ls_number_reflns 2889
_refine_ls_number_restraints 0
_refine_ls_restrained_S_all 1.050
_refine_ls_R_factor_all 0.0394
_refine_ls_R_factor_gt 0.0365
_refine_ls_shift/su_max 0.000
_refine_ls_shift/su_mean 0.000
_refine_ls_structure_factor_coef Fsqd
_refine_ls_weighting_details 'calc w=1/[\s^2^(Fo^2^)+(0.0590P)^2^+0.1712P] where P=(Fo^2^+2Fc^2^)/3'
_refine_ls_weighting_scheme calc
_refine_ls_wR_factor_gt 0.1000
_refine_ls_wR_factor_ref 0.1031
_reflns_number_gt 2635
_reflns_number_total 2889
_reflns_threshold_expression I>2\s(I)
_cod_data_source_file b823157e.txt
_cod_data_source_block shrv08
_cod_depositor_comments
;
The following automatic conversions were performed:
'_symmetry_cell_setting' value 'Triclinic' changed to 'triclinic'
according to '/home/saulius/struct/CIF-dictionaries/cif_core.dic'
dictionary named 'cif_core.dic' version 2.4.1 from 2010-06-29.

Automatic conversion script
Id: cif_fix_enum 1527 2010-12-29 10:47:43Z saulius 
;
_cod_original_sg_symbol_H-M P-1
_cod_database_code 7104404

loop_
_symmetry_equiv_pos_as_xyz
'x, y, z'
'-x, -y, -z'

loop_
_atom_site_label
_atom_site_type_symbol
_atom_site_fract_x
_atom_site_fract_y
_atom_site_fract_z
_atom_site_U_iso_or_equiv
_atom_site_adp_type
_atom_site_occupancy
_atom_site_symmetry_multiplicity
_atom_site_calc_flag
_atom_site_refinement_flags
_atom_site_disorder_assembly
_atom_site_disorder_group
C1 C 0.05730(14) 0.78196(13) -0.09868(10) 0.0181(2) Uani 1 1 d . . .
N2 N 0.08493(13) 0.65938(12) -0.18593(9) 0.0226(2) Uani 1 1 d . . .
N3 N 0.01074(13) 0.70502(12) -0.30664(9) 0.0244(2) Uani 1 1 d . . .
N4 N -0.05718(13) 0.84682(12) -0.28979(9) 0.0221(2) Uani 1 1 d . . .
N5 N -0.03010(12) 0.90088(12) -0.15735(9) 0.0207(2) Uani 1 1 d . . .
N6 N 0.11313(13) 0.79105(12) 0.03959(9) 0.0204(2) Uani 1 1 d . . .
H6A H 0.0861 0.8772 0.0879 0.024 Uiso 1 1 calc R . .
N7 N 0.24923(13) 0.54520(12) 0.03886(9) 0.0230(2) Uani 1 1 d . . .
H7A H 0.2181 0.5297 -0.0489 0.028 Uiso 1 1 calc R . .
H7B H 0.3095 0.4721 0.0824 0.028 Uiso 1 1 calc R . .
C7 C 0.20544(14) 0.67828(13) 0.10537(10) 0.0186(2) Uani 1 1 d . . .
N8 N 0.24303(12) 0.72397(11) 0.23996(9) 0.0208(2) Uani 1 1 d . . .
N9 N 0.33363(13) 0.62227(12) 0.31878(9) 0.0219(2) Uani 1 1 d . . .
O9A O 0.36863(13) 0.67385(11) 0.44060(8) 0.0310(2) Uani 1 1 d . . .
O9B O 0.38347(13) 0.48740(11) 0.27865(9) 0.0299(2) Uani 1 1 d . . .
N10 N 0.26429(13) -0.00112(12) 0.51169(9) 0.0224(2) Uani 1 1 d . . .
H10A H 0.2071 0.0538 0.4491 0.027 Uiso 1 1 calc R . .
H10B H 0.3001 -0.0991 0.4902 0.027 Uiso 1 1 calc R . .
C10 C 0.29633(14) 0.06349(13) 0.63781(10) 0.0189(2) Uani 1 1 d . . .
N11 N 0.25059(13) 0.21061(12) 0.68635(9) 0.0213(2) Uani 1 1 d . . .
C11 C 0.16592(18) 0.33884(15) 0.61139(11) 0.0280(3) Uani 1 1 d . . .
H11A H 0.0511 0.2828 0.5579 0.042 Uiso 1 1 calc R . .
H11B H 0.2463 0.3904 0.5517 0.042 Uiso 1 1 calc R . .
H11C H 0.1435 0.4296 0.6742 0.042 Uiso 1 1 calc R . .
N12 N 0.30778(14) 0.23405(13) 0.82194(9) 0.0251(2) Uani 1 1 d . . .
N13 N 0.38683(13) 0.10734(13) 0.85762(9) 0.0251(2) Uani 1 1 d . . .
N14 N 0.38155(12) -0.00084(12) 0.74629(9) 0.0216(2) Uani 1 1 d . . .
C14 C 0.47495(16) -0.15089(16) 0.75251(12) 0.0274(2) Uani 1 1 d . . .
H14A H 0.4005 -0.2483 0.6953 0.041 Uiso 1 1 calc R . .
H14B H 0.4960 -0.1829 0.8454 0.041 Uiso 1 1 calc R . .
H14C H 0.5911 -0.1221 0.7210 0.041 Uiso 1 1 calc R . .

loop_
_atom_site_aniso_label
_atom_site_aniso_U_11
_atom_site_aniso_U_22
_atom_site_aniso_U_33
_atom_site_aniso_U_23
_atom_site_aniso_U_13
_atom_site_aniso_U_12
C1 0.0198(4) 0.0153(4) 0.0189(5) -0.0012(3) 0.0031(4) 0.0035(3)
N2 0.0298(5) 0.0208(4) 0.0179(4) -0.0025(3) 0.0020(3) 0.0094(4)
N3 0.0313(5) 0.0231(5) 0.0196(4) -0.0018(3) 0.0017(4) 0.0108(4)
N4 0.0261(4) 0.0212(4) 0.0192(4) -0.0017(3) 0.0019(3) 0.0072(3)
N5 0.0251(4) 0.0190(4) 0.0184(4) -0.0017(3) 0.0016(3) 0.0071(3)
N6 0.0280(5) 0.0170(4) 0.0169(4) -0.0031(3) 0.0020(3) 0.0088(3)
N7 0.0305(5) 0.0189(4) 0.0201(4) -0.0023(3) 0.0011(4) 0.0102(4)
C7 0.0204(5) 0.0148(4) 0.0201(5) -0.0011(3) 0.0034(4) 0.0022(4)
N8 0.0272(5) 0.0165(4) 0.0191(4) -0.0001(3) 0.0018(3) 0.0069(3)
N9 0.0271(5) 0.0174(4) 0.0210(4) -0.0001(3) 0.0018(3) 0.0056(3)
O9A 0.0475(5) 0.0270(4) 0.0183(4) -0.0018(3) -0.0025(3) 0.0141(4)
O9B 0.0420(5) 0.0221(4) 0.0274(4) -0.0009(3) 0.0002(3) 0.0171(3)
N10 0.0310(5) 0.0193(4) 0.0182(4) -0.0015(3) 0.0031(3) 0.0098(4)
C10 0.0199(5) 0.0166(5) 0.0202(5) 0.0001(4) 0.0040(4) 0.0026(4)
N11 0.0274(4) 0.0189(4) 0.0172(4) -0.0026(3) 0.0027(3) 0.0050(3)
C11 0.0406(6) 0.0213(5) 0.0234(5) -0.0019(4) 0.0010(5) 0.0142(5)
N12 0.0311(5) 0.0254(5) 0.0174(4) -0.0031(3) 0.0026(4) 0.0033(4)
N13 0.0282(5) 0.0262(5) 0.0197(4) -0.0015(4) 0.0025(4) 0.0032(4)
N14 0.0232(4) 0.0219(5) 0.0195(4) 0.0011(3) 0.0018(3) 0.0045(3)
C14 0.0280(5) 0.0279(6) 0.0291(6) 0.0066(4) 0.0046(4) 0.0118(4)

loop_
_atom_type_symbol
_atom_type_description
_atom_type_scat_dispersion_real
_atom_type_scat_dispersion_imag
_atom_type_scat_source
C C 0.0033 0.0016 'International Tables Vol C Tables 4.2.6.8 and 6.1.1.4'
H H 0.0000 0.0000 'International Tables Vol C Tables 4.2.6.8 and 6.1.1.4'
N N 0.0061 0.0033 'International Tables Vol C Tables 4.2.6.8 and 6.1.1.4'
O O 0.0106 0.0060 'International Tables Vol C Tables 4.2.6.8 and 6.1.1.4'

loop_
_geom_angle_atom_site_label_1
_geom_angle_atom_site_label_2
_geom_angle_atom_site_label_3
_geom_angle
_geom_angle_site_symmetry_1
_geom_angle_site_symmetry_3
_geom_angle_publ_flag
N2 C1 N5 112.96(9) . . ?
N2 C1 N6 125.17(10) . . ?
N5 C1 N6 121.87(9) . . ?
C1 N2 N3 104.15(9) . . ?
N4 N3 N2 109.41(9) . . ?
N3 N4 N5 110.09(8) . . ?
C1 N5 N4 103.39(8) . . ?
C7 N6 C1 125.17(9) . . ?
C7 N6 H6A 117.4 . . ?
C1 N6 H6A 117.4 . . ?
C7 N7 H7A 120.0 . . ?
C7 N7 H7B 120.0 . . ?
H7A N7 H7B 120.0 . . ?
N7 C7 N6 120.48(10) . . ?
N7 C7 N8 128.36(10) . . ?
N6 C7 N8 111.16(9) . . ?
N9 N8 C7 117.84(9) . . ?
O9B N9 O9A 120.30(9) . . ?
O9B N9 N8 124.94(9) . . ?
O9A N9 N8 114.76(9) . . ?
C10 N10 H10A 120.0 . . ?
C10 N10 H10B 120.0 . . ?
H10A N10 H10B 120.0 . . ?
N10 C10 N11 127.08(10) . . ?
N10 C10 N14 128.53(10) . . ?
N11 C10 N14 104.39(9) . . ?
C10 N11 N12 109.76(9) . . ?
C10 N11 C11 127.89(9) . . ?
N12 N11 C11 122.19(9) . . ?
N11 C11 H11A 109.5 . . ?
N11 C11 H11B 109.5 . . ?
H11A C11 H11B 109.5 . . ?
N11 C11 H11C 109.5 . . ?
H11A C11 H11C 109.5 . . ?
H11B C11 H11C 109.5 . . ?
N13 N12 N11 108.00(9) . . ?
N12 N13 N14 108.25(9) . . ?
C10 N14 N13 109.59(9) . . ?
C10 N14 C14 128.79(9) . . ?
N13 N14 C14 121.33(9) . . ?
N14 C14 H14A 109.5 . . ?
N14 C14 H14B 109.5 . . ?
H14A C14 H14B 109.5 . . ?
N14 C14 H14C 109.5 . . ?
H14A C14 H14C 109.5 . . ?
H14B C14 H14C 109.5 . . ?

loop_
_geom_bond_atom_site_label_1
_geom_bond_atom_site_label_2
_geom_bond_distance
_geom_bond_site_symmetry_2
_geom_bond_publ_flag
C1 N2 1.3317(13) . ?
C1 N5 1.3357(13) . ?
C1 N6 1.3921(13) . ?
N2 N3 1.3530(12) . ?
N3 N4 1.3074(13) . ?
N4 N5 1.3582(12) . ?
N6 C7 1.3490(13) . ?
N6 H6A 0.8800 . ?
N7 C7 1.3228(13) . ?
N7 H7A 0.8800 . ?
N7 H7B 0.8800 . ?
C7 N8 1.3641(13) . ?
N8 N9 1.3443(12) . ?
N9 O9B 1.2439(12) . ?
N9 O9A 1.2515(12) . ?
N10 C10 1.3199(13) . ?
N10 H10A 0.8800 . ?
N10 H10B 0.8800 . ?
C10 N11 1.3432(13) . ?
C10 N14 1.3470(13) . ?
N11 N12 1.3671(12) . ?
N11 C11 1.4567(14) . ?
C11 H11A 0.9800 . ?
C11 H11B 0.9800 . ?
C11 H11C 0.9800 . ?
N12 N13 1.2755(14) . ?
N13 N14 1.3651(13) . ?
N14 C14 1.4610(14) . ?
C14 H14A 0.9800 . ?
C14 H14B 0.9800 . ?
C14 H14C 0.9800 . ?

loop_
_geom_hbond_atom_site_label_D
_geom_hbond_atom_site_label_H
_geom_hbond_atom_site_label_A
_geom_hbond_distance_DH
_geom_hbond_distance_HA
_geom_hbond_distance_DA
_geom_hbond_angle_DHA
_geom_hbond_site_symmetry_A
N6 H6A N5 0.88 1.97 2.8338(12) 166.4 2_575
N7 H7A N2 0.88 2.00 2.6838(13) 133.6 .
N7 H7B O9B 0.88 1.97 2.5727(12) 124.5 .
N10 H10A N4 0.88 2.08 2.9572(13) 172.8 2_565
N10 H10B O9A 0.88 1.99 2.8674(12) 177.2 1_545

loop_
_geom_torsion_atom_site_label_1
_geom_torsion_atom_site_label_2
_geom_torsion_atom_site_label_3
_geom_torsion_atom_site_label_4
_geom_torsion
_geom_torsion_site_symmetry_1
_geom_torsion_site_symmetry_2
_geom_torsion_site_symmetry_3
_geom_torsion_site_symmetry_4
_geom_torsion_publ_flag
N5 C1 N2 N3 0.24(12) . . . . ?
N6 C1 N2 N3 -179.08(10) . . . . ?
C1 N2 N3 N4 -0.26(12) . . . . ?
N2 N3 N4 N5 0.20(12) . . . . ?
N2 C1 N5 N4 -0.12(12) . . . . ?
N6 C1 N5 N4 179.22(9) . . . . ?
N3 N4 N5 C1 -0.05(12) . . . . ?
N2 C1 N6 C7 0.89(17) . . . . ?
N5 C1 N6 C7 -178.37(10) . . . . ?
C1 N6 C7 N7 -0.50(16) . . . . ?
C1 N6 C7 N8 178.91(9) . . . . ?
N7 C7 N8 N9 -1.15(16) . . . . ?
N6 C7 N8 N9 179.49(9) . . . . ?
C7 N8 N9 O9B -1.29(16) . . . . ?
C7 N8 N9 O9A 177.97(9) . . . . ?
N10 C10 N11 N12 -179.75(10) . . . . ?
N14 C10 N11 N12 0.05(11) . . . . ?
N10 C10 N11 C11 -4.29(18) . . . . ?
N14 C10 N11 C11 175.50(11) . . . . ?
C10 N11 N12 N13 0.18(12) . . . . ?
C11 N11 N12 N13 -175.58(10) . . . . ?
N11 N12 N13 N14 -0.33(12) . . . . ?
N10 C10 N14 N13 179.54(10) . . . . ?
N11 C10 N14 N13 -0.25(11) . . . . ?
N10 C10 N14 C14 5.81(18) . . . . ?
N11 C10 N14 C14 -173.98(10) . . . . ?
N12 N13 N14 C10 0.37(12) . . . . ?
N12 N13 N14 C14 174.65(10) . . . . ?
